data_7204199
loop_
_publ_author_name
'Abdullah G. Al-Sehemi'
'Robert S. Atkinson'
'John Fawcett'

_publ_section_title
;
 Kinetic resolution of amines with enantiopure
 3-N,N-diacylaminoquinazolin-4(3H)-ones
;
_journal_issue 2
_journal_name_full 'J. Chem. Soc., Perkin Trans. 1'
_journal_page_first 257
_journal_page_last 274
_journal_paper_doi 10.1039/b105917n
_journal_year 2002
_chemical_formula_sum 'C31 H29 N3 O7'
_chemical_formula_weight 555.57
_chemical_name_systematic
; 
? 
;
_space_group_IT_number 19
_symmetry_cell_setting orthorhombic
_symmetry_space_group_name_Hall 'P 2ac 2ab'
_symmetry_space_group_name_H-M 'P 21 21 21'
_atom_sites_solution_hydrogens geom
_atom_sites_solution_primary direct
_atom_sites_solution_secondary difmap
_audit_creation_method SHELXL-97
_cell_angle_alpha 90.00
_cell_angle_beta 90.00
_cell_angle_gamma 90.00
_cell_formula_units_Z 4
_cell_length_a 11.315(3)
_cell_length_b 14.210(2)
_cell_length_c 17.368(5)
_cell_measurement_reflns_used 41
_cell_measurement_temperature 190(2)
_cell_measurement_theta_max 12.45
_cell_measurement_theta_min 5.40
_cell_volume 2792.5(12)
_computing_cell_refinement 'XSCANS (Fait, 1991)'
_computing_data_collection 'XSCANS (Fait, 1991)'
_computing_data_reduction 'XSCANS (Fait, 1991)'
_computing_molecular_graphics 'SHELXL-97 (Sheldrick, 1997)'
_computing_publication_material 'SHELXL-97 (Sheldrick, 1997)'
_computing_structure_refinement 'SHELXL-97 (Sheldrick, 1997)'
_computing_structure_solution 'SHELXS-97 (Sheldrick, 1990)'
_diffrn_ambient_temperature 190(2)
_diffrn_measured_fraction_theta_full 0.998
_diffrn_measured_fraction_theta_max 0.998
_diffrn_measurement_device_type 'Siemens P4 diffractometer'
_diffrn_measurement_method 'omega scan'
_diffrn_radiation_monochromator graphite
_diffrn_radiation_source 'fine-focus sealed tube'
_diffrn_radiation_type MoK\a
_diffrn_radiation_wavelength 0.71073
_diffrn_reflns_av_R_equivalents 0.0293
_diffrn_reflns_av_sigmaI/netI 0.0372
_diffrn_reflns_limit_h_max 1
_diffrn_reflns_limit_h_min -13
_diffrn_reflns_limit_k_max 17
_diffrn_reflns_limit_k_min -1
_diffrn_reflns_limit_l_max 21
_diffrn_reflns_limit_l_min -1
_diffrn_reflns_number 3891
_diffrn_reflns_theta_full 26.00
_diffrn_reflns_theta_max 26.00
_diffrn_reflns_theta_min 1.85
_diffrn_standards_decay_% <2
_diffrn_standards_interval_count 100
_diffrn_standards_number 3
_exptl_absorpt_coefficient_mu 0.095
_exptl_absorpt_correction_type 'not applied'
_exptl_crystal_colour colourless
_exptl_crystal_density_diffrn 1.322
_exptl_crystal_density_method 'not measured'
_exptl_crystal_description block
_exptl_crystal_F_000 1168
_exptl_crystal_size_max 0.52
_exptl_crystal_size_mid 0.38
_exptl_crystal_size_min 0.31
_refine_diff_density_max 0.230
_refine_diff_density_min -0.206
_refine_diff_density_rms 0.051
_refine_ls_abs_structure_details 'Flack H D (1983), Acta Cryst. A39, 876-881'
_refine_ls_abs_structure_Flack 0.9(19)
_refine_ls_extinction_coef 0.0128(15)
_refine_ls_extinction_expression Fc^*^=kFc[1+0.001xFc^2^\l^3^/sin(2\q)]^-1/4^
_refine_ls_extinction_method SHELXL
_refine_ls_goodness_of_fit_ref 1.036
_refine_ls_hydrogen_treatment mixed
_refine_ls_matrix_type full
_refine_ls_number_parameters 342
_refine_ls_number_reflns 3692
_refine_ls_number_restraints 0
_refine_ls_restrained_S_all 1.036
_refine_ls_R_factor_all 0.0784
_refine_ls_R_factor_gt 0.0537
_refine_ls_shift/su_max 0.000
_refine_ls_shift/su_mean 0.000
_refine_ls_structure_factor_coef Fsqd
_refine_ls_weighting_details 'calc w=1/[\s^2^(Fo^2^)+(0.0676P)^2^+1.9182P] where P=(Fo^2^+2Fc^2^)/3'
_refine_ls_weighting_scheme calc
_refine_ls_wR_factor_gt 0.1270
_refine_ls_wR_factor_ref 0.1462
_reflns_number_gt 2817
_reflns_number_total 3692
_reflns_threshold_expression >2sigma(I)
_cod_data_source_file b105917n.txt
_cod_data_source_block 10a
_cod_depositor_comments
;
The following automatic conversions were performed:
'_symmetry_cell_setting' value 'Orthorhombic' changed to 'orthorhombic'
according to '/home/saulius/struct/CIF-dictionaries/cif_core.dic'
dictionary named 'cif_core.dic' version 2.4.1 from 2010-06-29.

Automatic conversion script
Id: cif_fix_enum 1527 2010-12-29 10:47:43Z saulius 
;
_cod_original_cell_volume 2792.4(11)
_cod_original_sg_symbol_H-M P2(1)2(1)2(1)
_cod_database_code 7204199

loop_
_symmetry_equiv_pos_as_xyz
'x, y, z'
'-x+1/2, -y, z+1/2'
'-x, y+1/2, -z+1/2'
'x+1/2, -y+1/2, -z'

loop_
_atom_site_label
_atom_site_type_symbol
_atom_site_fract_x
_atom_site_fract_y
_atom_site_fract_z
_atom_site_U_iso_or_equiv
_atom_site_adp_type
_atom_site_occupancy
_atom_site_symmetry_multiplicity
_atom_site_calc_flag
_atom_site_refinement_flags
_atom_site_disorder_assembly
_atom_site_disorder_group
O1 O 0.1243(2) 0.2368(2) 0.67648(17) 0.0449(7) Uani 1 1 d . . .
O2 O 0.1359(2) 0.3472(2) 0.86275(15) 0.0404(7) Uani 1 1 d . . .
O3 O 0.3192(3) 0.2525(2) 0.92988(15) 0.0416(7) Uani 1 1 d . . .
O4 O 0.4009(3) 0.3934(2) 0.90802(18) 0.0539(8) Uani 1 1 d . . .
O5 O 0.1690(3) 0.4473(2) 0.64789(16) 0.0435(7) Uani 1 1 d . . .
O6 O 0.1942(2) 0.53588(19) 0.82809(15) 0.0376(7) Uani 1 1 d . . .
O7 O 0.0452(3) 0.5552(3) 0.91170(17) 0.0533(9) Uani 1 1 d . . .
N1 N 0.4672(3) 0.2870(2) 0.6183(2) 0.0380(8) Uani 1 1 d . . .
N2 N 0.2414(3) 0.3663(2) 0.75061(17) 0.0320(7) Uani 1 1 d . . .
N3 N 0.3002(3) 0.3104(2) 0.69665(17) 0.0304(7) Uani 1 1 d . . .
C1 C 0.4787(3) 0.4103(3) 0.7160(2) 0.0339(9) Uani 1 1 d . . .
H1B H 0.4391 0.4163 0.7660 0.041 Uiso 1 1 calc R . .
C2 C 0.4167(3) 0.3313(3) 0.6739(2) 0.0319(9) Uani 1 1 d . . .
C4 C 0.2271(3) 0.2454(3) 0.6573(2) 0.0336(9) Uani 1 1 d . . .
C5 C 0.2878(4) 0.1930(3) 0.5975(2) 0.0337(9) Uani 1 1 d . . .
C6 C 0.2294(4) 0.1212(3) 0.5578(2) 0.0456(11) Uani 1 1 d . . .
H6A H 0.1515 0.1063 0.5695 0.055 Uiso 1 1 calc R . .
C7 C 0.2892(4) 0.0728(3) 0.5007(3) 0.0510(12) Uani 1 1 d . . .
H7A H 0.2524 0.0234 0.4750 0.061 Uiso 1 1 calc R . .
C8 C 0.4043(5) 0.0980(3) 0.4818(3) 0.0527(12) Uani 1 1 d . . .
H8A H 0.4434 0.0654 0.4429 0.063 Uiso 1 1 calc R . .
C9 C 0.4615(4) 0.1698(3) 0.5191(3) 0.0470(11) Uani 1 1 d . . .
H9A H 0.5375 0.1872 0.5044 0.056 Uiso 1 1 calc R . .
C10 C 0.4044(4) 0.2168(3) 0.5795(2) 0.0352(9) Uani 1 1 d . . .
C11 C 0.61154(18) 0.3936(2) 0.73370(15) 0.0366(9) Uani 1 1 d G . .
C12 C 0.6491(2) 0.4148(2) 0.80793(14) 0.0470(11) Uani 1 1 d G . .
H12A H 0.5965 0.4409 0.8431 0.056 Uiso 1 1 calc R . .
C13 C 0.7652(2) 0.3968(2) 0.82960(13) 0.0559(13) Uani 1 1 d G . .
H13A H 0.7902 0.4110 0.8793 0.067 Uiso 1 1 calc R . .
C14 C 0.84374(19) 0.3577(2) 0.77704(18) 0.0558(13) Uani 1 1 d G . .
H14A H 0.9214 0.3457 0.7915 0.067 Uiso 1 1 calc R . .
C15 C 0.8062(2) 0.3366(2) 0.70282(16) 0.0559(13) Uani 1 1 d G . .
H15A H 0.8588 0.3105 0.6677 0.067 Uiso 1 1 calc R . .
C16 C 0.6901(2) 0.3546(2) 0.68115(12) 0.0475(11) Uani 1 1 d G . .
H16A H 0.6650 0.3404 0.6315 0.057 Uiso 1 1 calc R . .
C17 C 0.4575(2) 0.50339(14) 0.67335(14) 0.0344(9) Uani 1 1 d G . .
C18 C 0.4187(3) 0.58065(18) 0.71547(12) 0.0442(11) Uani 1 1 d G . .
H18A H 0.4090 0.5758 0.7685 0.053 Uiso 1 1 calc R . .
C19 C 0.3947(3) 0.66516(15) 0.67834(18) 0.0555(13) Uani 1 1 d G . .
H19A H 0.3688 0.7168 0.7065 0.067 Uiso 1 1 calc R . .
C20 C 0.4093(3) 0.67241(14) 0.59910(18) 0.0532(12) Uani 1 1 d G . .
H20A H 0.3932 0.7290 0.5743 0.064 Uiso 1 1 calc R . .
C21 C 0.4480(3) 0.59515(19) 0.55698(12) 0.0490(11) Uani 1 1 d G . .
H21A H 0.4578 0.6000 0.5040 0.059 Uiso 1 1 calc R . .
C22 C 0.4721(2) 0.51064(15) 0.59411(14) 0.0390(10) Uani 1 1 d G . .
H22A H 0.4980 0.4590 0.5659 0.047 Uiso 1 1 calc R . .
C23 C 0.2180(3) 0.3226(3) 0.8227(2) 0.0329(9) Uani 1 1 d . . .
C24 C 0.3013(4) 0.2442(3) 0.8473(2) 0.0352(9) Uani 1 1 d . . .
H24A H 0.3770 0.2504 0.8203 0.042 Uiso 1 1 calc R . .
C25 C 0.2513(4) 0.1471(3) 0.8351(3) 0.0508(12) Uani 1 1 d . . .
H25A H 0.3086 0.1010 0.8506 0.076 Uiso 1 1 calc R . .
H25B H 0.2327 0.1387 0.7816 0.076 Uiso 1 1 calc R . .
H25C H 0.1809 0.1399 0.8653 0.076 Uiso 1 1 calc R . .
C26 C 0.3750(4) 0.3315(4) 0.9515(3) 0.0472(11) Uani 1 1 d . . .
C27 C 0.3995(5) 0.3319(4) 1.0361(2) 0.0651(15) Uani 1 1 d . . .
H27A H 0.4389 0.3894 1.0497 0.098 Uiso 1 1 calc R . .
H27B H 0.4489 0.2793 1.0489 0.098 Uiso 1 1 calc R . .
H27C H 0.3263 0.3274 1.0638 0.098 Uiso 1 1 calc R . .
C28 C 0.1724(3) 0.4391(3) 0.7173(2) 0.0347(9) Uani 1 1 d . . .
C29 C 0.1088(4) 0.5073(3) 0.7703(2) 0.0354(9) Uani 1 1 d . . .
H29A H 0.0425 0.4752 0.7953 0.043 Uiso 1 1 calc R . .
C31 C 0.1487(4) 0.5606(3) 0.8973(3) 0.0425(10) Uani 1 1 d . . .
C32 C 0.2425(5) 0.5954(4) 0.9497(3) 0.0620(14) Uani 1 1 d . . .
H32A H 0.2081 0.6125 0.9982 0.093 Uiso 1 1 calc R . .
H32B H 0.2800 0.6494 0.9272 0.093 Uiso 1 1 calc R . .
H32C H 0.3001 0.5467 0.9575 0.093 Uiso 1 1 calc R . .
C30 C 0.0642(4) 0.5925(3) 0.7281(3) 0.0520(12) Uiso 1 1 d . . .
H30A H 0.0247 0.6336 0.7636 0.078 Uiso 1 1 calc R . .
H30B H 0.0098 0.5732 0.6887 0.078 Uiso 1 1 calc R . .
H30C H 0.1295 0.6250 0.7050 0.078 Uiso 1 1 calc R . .

loop_
_atom_site_aniso_label
_atom_site_aniso_U_11
_atom_site_aniso_U_22
_atom_site_aniso_U_33
_atom_site_aniso_U_23
_atom_site_aniso_U_13
_atom_site_aniso_U_12
O1 0.0329(15) 0.0535(17) 0.0482(17) -0.0073(16) 0.0059(14) -0.0121(14)
O2 0.0348(15) 0.0492(16) 0.0373(14) 0.0062(14) 0.0044(13) 0.0077(14)
O3 0.0413(16) 0.0537(17) 0.0299(14) 0.0028(14) -0.0041(13) 0.0016(16)
O4 0.055(2) 0.0588(19) 0.0477(18) -0.0070(17) 0.0001(17) -0.0117(18)
O5 0.0462(17) 0.0516(17) 0.0328(15) 0.0017(13) -0.0029(14) 0.0081(16)
O6 0.0340(14) 0.0412(15) 0.0377(15) -0.0066(13) 0.0003(14) -0.0023(13)
O7 0.0401(17) 0.079(2) 0.0408(17) -0.0004(17) 0.0065(15) 0.0129(18)
N1 0.0307(17) 0.0408(18) 0.0426(19) -0.0030(16) 0.0061(16) 0.0016(16)
N2 0.0299(16) 0.0346(16) 0.0315(16) -0.0031(14) 0.0029(15) 0.0004(15)
N3 0.0243(15) 0.0354(16) 0.0315(16) -0.0012(14) 0.0012(14) -0.0009(14)
C1 0.0275(19) 0.039(2) 0.035(2) -0.0018(18) 0.0021(18) -0.0041(17)
C2 0.0270(18) 0.0341(19) 0.035(2) 0.0052(18) 0.0009(17) 0.0003(17)
C4 0.029(2) 0.038(2) 0.033(2) -0.0006(18) -0.0007(17) -0.0047(18)
C5 0.034(2) 0.035(2) 0.0324(19) 0.0022(17) -0.0034(17) -0.0027(18)
C6 0.047(3) 0.046(2) 0.044(2) -0.004(2) -0.001(2) -0.003(2)
C7 0.055(3) 0.047(3) 0.051(3) -0.012(2) -0.007(2) -0.004(2)
C8 0.054(3) 0.055(3) 0.049(3) -0.018(2) -0.003(2) 0.012(3)
C9 0.039(2) 0.056(3) 0.046(2) -0.011(2) 0.002(2) 0.010(2)
C10 0.033(2) 0.035(2) 0.038(2) 0.0008(18) -0.0036(19) 0.0017(18)
C11 0.033(2) 0.034(2) 0.043(2) 0.0060(19) -0.006(2) -0.0067(18)
C12 0.046(2) 0.043(2) 0.052(3) -0.005(2) -0.014(2) -0.008(2)
C13 0.049(3) 0.052(3) 0.067(3) -0.006(3) -0.024(3) -0.006(2)
C14 0.041(2) 0.047(3) 0.080(3) 0.011(3) -0.021(3) -0.013(2)
C15 0.034(2) 0.065(3) 0.069(3) 0.008(3) 0.003(2) -0.006(2)
C16 0.031(2) 0.063(3) 0.048(2) 0.011(2) 0.000(2) -0.004(2)
C17 0.0244(18) 0.036(2) 0.043(2) -0.0021(19) 0.0017(19) -0.0034(17)
C18 0.037(2) 0.040(2) 0.056(3) -0.006(2) 0.009(2) -0.006(2)
C19 0.045(3) 0.035(2) 0.087(4) -0.011(3) 0.010(3) -0.005(2)
C20 0.041(3) 0.035(2) 0.084(4) 0.008(3) -0.004(3) -0.003(2)
C21 0.051(3) 0.047(2) 0.050(3) 0.009(2) -0.006(2) -0.007(2)
C22 0.042(2) 0.037(2) 0.039(2) -0.0012(19) 0.000(2) 0.000(2)
C23 0.032(2) 0.034(2) 0.0330(19) 0.0013(17) -0.0004(19) -0.0045(18)
C24 0.0289(19) 0.043(2) 0.0336(19) 0.0030(18) -0.0020(17) 0.0019(19)
C25 0.054(3) 0.042(2) 0.057(3) 0.004(2) -0.006(2) 0.002(2)
C26 0.038(2) 0.063(3) 0.040(2) -0.003(2) -0.001(2) 0.004(2)
C27 0.062(3) 0.095(4) 0.038(2) -0.005(3) -0.013(2) -0.002(3)
C28 0.0264(18) 0.042(2) 0.036(2) -0.0004(18) 0.0001(18) -0.0018(19)
C29 0.032(2) 0.042(2) 0.0328(19) 0.0002(18) -0.0065(18) 0.0025(19)
C31 0.043(3) 0.045(2) 0.039(2) -0.005(2) 0.003(2) 0.012(2)
C32 0.060(3) 0.072(3) 0.054(3) -0.024(3) -0.007(3) 0.001(3)

loop_
_atom_type_symbol
_atom_type_description
_atom_type_scat_dispersion_real
_atom_type_scat_dispersion_imag
_atom_type_scat_source
C C 0.0033 0.0016 'International Tables Vol C Tables 4.2.6.8 and 6.1.1.4'
H H 0.0000 0.0000 'International Tables Vol C Tables 4.2.6.8 and 6.1.1.4'
N N 0.0061 0.0033 'International Tables Vol C Tables 4.2.6.8 and 6.1.1.4'
O O 0.0106 0.0060 'International Tables Vol C Tables 4.2.6.8 and 6.1.1.4'

loop_
_geom_angle_atom_site_label_1
_geom_angle_atom_site_label_2
_geom_angle_atom_site_label_3
_geom_angle
_geom_angle_site_symmetry_1
_geom_angle_site_symmetry_3
_geom_angle_publ_flag
C26 O3 C24 114.2(3) . . ?
C31 O6 C29 115.7(3) . . ?
C2 N1 C10 119.0(3) . . ?
N3 N2 C28 113.8(3) . . ?
N3 N2 C23 115.6(3) . . ?
C28 N2 C23 125.0(3) . . ?
N2 N3 C2 121.0(3) . . ?
N2 N3 C4 114.6(3) . . ?
C2 N3 C4 123.3(3) . . ?
C2 C1 C17 109.4(3) . . ?
C2 C1 C11 115.6(3) . . ?
C17 C1 C11 112.2(3) . . ?
N1 C2 N3 121.6(4) . . ?
N1 C2 C1 121.3(3) . . ?
N3 C2 C1 117.0(3) . . ?
O1 C4 N3 119.5(4) . . ?
O1 C4 C5 126.7(4) . . ?
N3 C4 C5 113.8(3) . . ?
C10 C5 C6 120.8(4) . . ?
C10 C5 C4 118.9(4) . . ?
C6 C5 C4 120.3(4) . . ?
C7 C6 C5 119.1(4) . . ?
C6 C7 C8 119.9(5) . . ?
C9 C8 C7 121.5(5) . . ?
C8 C9 C10 119.4(4) . . ?
C5 C10 N1 123.0(4) . . ?
C5 C10 C9 119.2(4) . . ?
N1 C10 C9 117.8(4) . . ?
C12 C11 C16 120.0 . . ?
C12 C11 C1 116.5(2) . . ?
C16 C11 C1 123.4(2) . . ?
C11 C12 C13 120.0 . . ?
C14 C13 C12 120.0 . . ?
C13 C14 C15 120.0 . . ?
C14 C15 C16 120.0 . . ?
C15 C16 C11 120.0 . . ?
C18 C17 C22 120.0 . . ?
C18 C17 C1 118.4(2) . . ?
C22 C17 C1 121.6(2) . . ?
C17 C18 C19 120.0 . . ?
C18 C19 C20 120.0 . . ?
C21 C20 C19 120.0 . . ?
C20 C21 C22 120.0 . . ?
C21 C22 C17 120.0 . . ?
O2 C23 N2 121.5(4) . . ?
O2 C23 C24 121.7(4) . . ?
N2 C23 C24 116.8(3) . . ?
O3 C24 C25 105.4(3) . . ?
O3 C24 C23 107.7(3) . . ?
C25 C24 C23 113.5(3) . . ?
O4 C26 O3 123.6(4) . . ?
O4 C26 C27 124.9(5) . . ?
O3 C26 C27 111.5(4) . . ?
O5 C28 N2 119.4(4) . . ?
O5 C28 C29 121.9(4) . . ?
N2 C28 C29 118.6(3) . . ?
O6 C29 C30 109.6(3) . . ?
O6 C29 C28 106.4(3) . . ?
C30 C29 C28 112.2(3) . . ?
O7 C31 O6 122.7(4) . . ?
O7 C31 C32 126.3(4) . . ?
O6 C31 C32 111.0(4) . . ?

loop_
_geom_bond_atom_site_label_1
_geom_bond_atom_site_label_2
_geom_bond_distance
_geom_bond_site_symmetry_2
_geom_bond_publ_flag
O1 C4 1.216(5) . ?
O2 C23 1.211(5) . ?
O3 C26 1.341(6) . ?
O3 C24 1.454(5) . ?
O4 C26 1.196(5) . ?
O5 C28 1.212(5) . ?
O6 C31 1.354(5) . ?
O6 C29 1.451(5) . ?
O7 C31 1.199(5) . ?
N1 C2 1.286(5) . ?
N1 C10 1.398(5) . ?
N2 N3 1.397(4) . ?
N2 C28 1.420(5) . ?
N2 C23 1.423(5) . ?
N3 C2 1.407(5) . ?
N3 C4 1.416(5) . ?
C1 C2 1.513(6) . ?
C1 C17 1.536(4) . ?
C1 C11 1.552(4) . ?
C4 C5 1.451(6) . ?
C5 C10 1.397(6) . ?
C5 C6 1.398(6) . ?
C6 C7 1.384(6) . ?
C7 C8 1.390(7) . ?
C8 C9 1.371(6) . ?
C9 C10 1.403(6) . ?
C11 C12 1.3900 . ?
C11 C16 1.3900 . ?
C12 C13 1.3900 . ?
C13 C14 1.3900 . ?
C14 C15 1.3900 . ?
C15 C16 1.3900 . ?
C17 C18 1.3900 . ?
C17 C22 1.3900 . ?
C18 C19 1.3900 . ?
C19 C20 1.3900 . ?
C20 C21 1.3900 . ?
C21 C22 1.3900 . ?
C23 C24 1.521(5) . ?
C24 C25 1.506(6) . ?
C26 C27 1.494(6) . ?
C28 C29 1.517(6) . ?
C29 C30 1.503(6) . ?
C31 C32 1.482(7) . ?

loop_
_cod_related_entry_id
_cod_related_entry_database
_cod_related_entry_code
1 ChemSpider 21189928
